data_2203402
loop_
_publ_author_name
'E Yang'
'Jian Zhang'
'Yu-Biao Chen'
'Yao Kang'
'Ye-Yan Qin'
'Zhaoji Li'
'Jian-Kai Cheng'
'Rui-Feng Hu'
'Yi-Hang Wen'
'Yuan-Gen Yao'

_publ_section_title
;
 Dichlorobis(1,10-phenanthroline)manganese(II)--salicylaldoxime (1/1)
;
_journal_issue 4
_journal_name_full 'Acta Crystallographica Section E'
_journal_page_first m390
_journal_page_last m391
_journal_paper_doi 10.1107/S1600536804005185
_journal_volume 60
_journal_year 2004
_chemical_formula_iupac '[Mn Cl2 (C12 H8 N2)2], C7 H7 N O2'
_chemical_formula_moiety 'C24 H16 Cl2 Mn N4, C7 H7 N O2'
_chemical_formula_sum 'C31 H23 Cl2 Mn N5 O2'
_chemical_formula_weight 623.38
_chemical_name_systematic
;
 Dichloro-bis(1,10-phenanthroline)manganese(II) salicylaldoxime
;
_space_group_IT_number 2
_symmetry_cell_setting triclinic
_symmetry_space_group_name_Hall '-P 1'
_symmetry_space_group_name_H-M 'P -1'
_atom_sites_solution_hydrogens geom
_atom_sites_solution_primary direct
_atom_sites_solution_secondary difmap
_audit_creation_method SHELXL-97
_cell_angle_alpha 89.0320(10)
_cell_angle_beta 66.4770(10)
_cell_angle_gamma 88.2760(10)
_cell_formula_units_Z 2
_cell_length_a 10.7688(6)
_cell_length_b 10.8408(6)
_cell_length_c 13.3473(7)
_cell_measurement_reflns_used 4106
_cell_measurement_temperature 293(2)
_cell_measurement_theta_max 25.05
_cell_measurement_theta_min 1.66
_cell_volume 1428.04(14)
_computing_cell_refinement 'SMART & SAINT (Siemens, 1994)'
_computing_data_collection 'SMART (Siemens, 1994)'
_computing_data_reduction 'XPREP in SHELXTL (Siemens, 1994)'
_computing_molecular_graphics SHELXTL
_computing_publication_material SHELXTL
_computing_structure_refinement SHELXTL
_computing_structure_solution SHELXTL
_diffrn_ambient_temperature 293(2)
_diffrn_measured_fraction_theta_full 0.984
_diffrn_measured_fraction_theta_max 0.984
_diffrn_measurement_device_type 'Siemens SMART CCD area-detector'
_diffrn_measurement_method '\f and \w scans'
_diffrn_radiation_monochromator graphite
_diffrn_radiation_source 'fine-focus sealed tube'
_diffrn_radiation_type MoK\a
_diffrn_radiation_wavelength 0.71073
_diffrn_reflns_av_R_equivalents 0.0201
_diffrn_reflns_av_sigmaI/netI 0.0364
_diffrn_reflns_limit_h_max 12
_diffrn_reflns_limit_h_min -11
_diffrn_reflns_limit_k_max 12
_diffrn_reflns_limit_k_min -12
_diffrn_reflns_limit_l_max 15
_diffrn_reflns_limit_l_min -15
_diffrn_reflns_number 7520
_diffrn_reflns_theta_full 25.05
_diffrn_reflns_theta_max 25.05
_diffrn_reflns_theta_min 1.66
_diffrn_standards_decay_% 0
_diffrn_standards_interval_count 0
_diffrn_standards_number 0
_exptl_absorpt_coefficient_mu 0.688
_exptl_absorpt_correction_T_max 1.0000
_exptl_absorpt_correction_T_min 0.8070
_exptl_absorpt_correction_type multi-scan
_exptl_absorpt_process_details '(SADABS; Sheldrick, 1996)'
_exptl_crystal_colour brown
_exptl_crystal_density_diffrn 1.450
_exptl_crystal_density_method 'not measured'
_exptl_crystal_description prism
_exptl_crystal_F_000 638
_exptl_crystal_size_max 0.56
_exptl_crystal_size_mid 0.50
_exptl_crystal_size_min 0.40
_refine_diff_density_max 0.288
_refine_diff_density_min -0.385
_refine_ls_extinction_method none
_refine_ls_goodness_of_fit_ref 1.077
_refine_ls_hydrogen_treatment constr
_refine_ls_matrix_type full
_refine_ls_number_parameters 370
_refine_ls_number_reflns 4964
_refine_ls_number_restraints 0
_refine_ls_restrained_S_all 1.077
_refine_ls_R_factor_gt 0.0473
_refine_ls_shift/su_max <0.001
_refine_ls_shift/su_mean 0.000
_refine_ls_structure_factor_coef Fsqd
_refine_ls_weighting_details 'calc w=1/[\s^2^(Fo^2^)+(0.0427P)^2^+1.3089P] where P=(Fo^2^+2Fc^2^)/3'
_refine_ls_weighting_scheme calc
_refine_ls_wR_factor_gt 0.1050
_refine_ls_wR_factor_ref 0.1169
_reflns_number_gt 4019
_reflns_number_total 4964
_reflns_threshold_expression 'I > 2\s(I)'
_cod_data_source_file ci6347.cif
_cod_data_source_block I
_cod_depositor_comments
;
The following automatic conversions were performed:
'_symmetry_cell_setting' value 'Triclinic' changed to 'triclinic'
according to '/home/saulius/struct/CIF-dictionaries/cif_core.dic'
dictionary named 'cif_core.dic' version 2.4.1 from 2010-06-29.

Automatic conversion script
Id: cif_fix_enum 1527 2010-12-29 10:47:43Z saulius 

The following automatic conversions were performed:

'_symmetry_cell_setting' value 'Triclinic' changed to 'triclinic'
according to /home/saulius/struct/CIF-dictionaries/cif_core.dic
dictionary named 'cif_core.dic' version 2.4.1 from 2010-06-29.

Automatic conversion script
Id: cif_fix_values 1715 2011-07-08 13:25:40Z adriana 
;
_cod_original_cell_volume 1428.04(13)
_cod_database_code 2203402
_cod_database_fobs_code 2203402

loop_
_symmetry_equiv_pos_as_xyz
'x, y, z'
'-x, -y, -z'

loop_
_atom_site_label
_atom_site_fract_x
_atom_site_fract_y
_atom_site_fract_z
_atom_site_U_iso_or_equiv
_atom_site_adp_type
_atom_site_calc_flag
_atom_site_refinement_flags
_atom_site_occupancy
_atom_site_type_symbol
Mn1 0.72704(4) 0.35644(4) 0.19789(4) 0.03710(15) Uani d . 1 Mn
Cl1 0.90860(9) 0.36296(10) 0.26551(8) 0.0665(3) Uani d . 1 Cl
Cl2 0.73667(10) 0.57094(7) 0.14043(7) 0.0537(2) Uani d . 1 Cl
O1 1.0494(4) -0.1195(3) -0.3678(2) 0.1015(11) Uani d . 1 O
H1 1.0250 -0.1812 -0.3292 0.152 Uiso calc R 1 H
O2 1.2553(3) -0.3039(3) -0.6379(2) 0.0797(8) Uani d . 1 O
H2 1.2025 -0.2853 -0.5759 0.120 Uiso calc R 1 H
N1 0.8352(3) 0.2834(2) 0.0248(2) 0.0467(6) Uani d . 1 N
N2 0.7230(3) 0.1436(2) 0.2083(2) 0.0513(7) Uani d . 1 N
N3 0.5208(2) 0.3535(2) 0.1820(2) 0.0412(6) Uani d . 1 N
N4 0.5577(2) 0.3520(2) 0.37113(19) 0.0373(6) Uani d . 1 N
N5 1.1322(4) -0.1546(3) -0.4742(3) 0.0733(9) Uani d . 1 N
C1 0.8927(4) 0.3521(4) -0.0639(3) 0.0594(9) Uani d . 1 C
H1A 0.8963 0.4369 -0.0565 0.071 Uiso calc R 1 H
C2 0.9482(4) 0.3006(5) -0.1689(3) 0.0779(12) Uani d . 1 C
H2A 0.9873 0.3506 -0.2303 0.093 Uiso calc R 1 H
C3 0.9439(4) 0.1757(5) -0.1795(3) 0.0788(13) Uani d . 1 C
H3 0.9793 0.1409 -0.2488 0.095 Uiso calc R 1 H
C4 0.8875(4) 0.1004(4) -0.0883(3) 0.0644(10) Uani d . 1 C
C5 0.8330(3) 0.1588(3) 0.0139(3) 0.0493(8) Uani d . 1 C
C6 0.8855(5) -0.0331(5) -0.0916(4) 0.0824(14) Uani d . 1 C
H6 0.9208 -0.0725 -0.1590 0.099 Uiso calc R 1 H
C7 0.8342(5) -0.1013(4) -0.0006(4) 0.0818(13) Uani d . 1 C
H7 0.8355 -0.1868 -0.0058 0.098 Uiso calc R 1 H
C8 0.7780(4) -0.0453(3) 0.1039(4) 0.0639(10) Uani d . 1 C
C9 0.7754(3) 0.0848(3) 0.1110(3) 0.0499(8) Uani d . 1 C
C10 0.7230(5) -0.1123(4) 0.2023(4) 0.0814(13) Uani d . 1 C
H10 0.7224 -0.1981 0.2010 0.098 Uiso calc R 1 H
C11 0.6711(5) -0.0524(4) 0.2984(4) 0.0854(14) Uani d . 1 C
H11 0.6347 -0.0961 0.3639 0.102 Uiso calc R 1 H
C12 0.6729(4) 0.0756(3) 0.2983(3) 0.0703(11) Uani d . 1 C
H12 0.6368 0.1159 0.3652 0.084 Uiso calc R 1 H
C13 0.5031(3) 0.3579(3) 0.0894(3) 0.0495(8) Uani d . 1 C
H13 0.5791 0.3515 0.0240 0.059 Uiso calc R 1 H
C14 0.3767(4) 0.3717(4) 0.0850(3) 0.0575(9) Uani d . 1 C
H14 0.3693 0.3753 0.0180 0.069 Uiso calc R 1 H
C15 0.2644(4) 0.3798(3) 0.1793(3) 0.0558(9) Uani d . 1 C
H15 0.1792 0.3877 0.1773 0.067 Uiso calc R 1 H
C16 0.2772(3) 0.3761(3) 0.2803(3) 0.0461(7) Uani d . 1 C
C17 0.4090(3) 0.3628(3) 0.2770(2) 0.0373(7) Uani d . 1 C
C18 0.1645(3) 0.3829(4) 0.3837(3) 0.0591(9) Uani d . 1 C
H18 0.0772 0.3910 0.3861 0.071 Uiso calc R 1 H
C19 0.1828(3) 0.3776(3) 0.4780(3) 0.0569(9) Uani d . 1 C
H19 0.1078 0.3820 0.5443 0.068 Uiso calc R 1 H
C20 0.3154(3) 0.3653(3) 0.4778(2) 0.0438(7) Uani d . 1 C
C21 0.4288(3) 0.3595(3) 0.3779(2) 0.0369(6) Uani d . 1 C
C22 0.3394(3) 0.3603(3) 0.5743(3) 0.0487(8) Uani d . 1 C
H22 0.2671 0.3642 0.6422 0.058 Uiso calc R 1 H
C23 0.4684(3) 0.3498(3) 0.5676(2) 0.0475(8) Uani d . 1 C
H23 0.4854 0.3445 0.6306 0.057 Uiso calc R 1 H
C24 0.5751(3) 0.3471(3) 0.4649(2) 0.0441(7) Uani d . 1 C
H24 0.6631 0.3416 0.4613 0.053 Uiso calc R 1 H
C25 1.1731(4) -0.0634(4) -0.5397(4) 0.0743(12) Uani d . 1 C
H25 1.1448 0.0163 -0.5146 0.089 Uiso calc R 1 H
C26 1.2638(4) -0.0828(4) -0.6535(3) 0.0627(10) Uani d . 1 C
C27 1.3176(5) 0.0188(5) -0.7206(4) 0.0877(14) Uani d . 1 C
H27 1.2924 0.0979 -0.6928 0.105 Uiso calc R 1 H
C28 1.4068(6) 0.0038(6) -0.8270(5) 0.1051(18) Uani d . 1 C
H28 1.4412 0.0723 -0.8713 0.126 Uiso calc R 1 H
C29 1.4453(5) -0.1134(6) -0.8677(4) 0.0969(16) Uani d . 1 C
H29 1.5070 -0.1237 -0.9396 0.116 Uiso calc R 1 H
C30 1.3944(5) -0.2142(5) -0.8043(3) 0.0798(12) Uani d . 1 C
H30 1.4211 -0.2928 -0.8332 0.096 Uiso calc R 1 H
C31 1.3026(4) -0.2003(4) -0.6966(3) 0.0617(10) Uani d . 1 C

loop_
_atom_site_aniso_label
_atom_site_aniso_U_11
_atom_site_aniso_U_22
_atom_site_aniso_U_33
_atom_site_aniso_U_12
_atom_site_aniso_U_13
_atom_site_aniso_U_23
Mn1 0.0371(3) 0.0349(3) 0.0396(3) -0.00119(18) -0.0156(2) -0.00050(18)
Cl1 0.0449(5) 0.0924(7) 0.0711(6) -0.0119(5) -0.0323(5) 0.0158(5)
Cl2 0.0782(6) 0.0345(4) 0.0547(5) -0.0038(4) -0.0332(4) 0.0010(3)
O1 0.111(3) 0.103(3) 0.0599(18) 0.034(2) -0.0041(17) -0.0006(17)
O2 0.103(2) 0.0629(18) 0.0711(18) -0.0013(16) -0.0319(17) 0.0007(14)
N1 0.0404(15) 0.0474(16) 0.0493(16) 0.0040(12) -0.0150(13) -0.0054(13)
N2 0.0565(17) 0.0377(15) 0.0583(17) 0.0021(12) -0.0217(14) -0.0030(13)
N3 0.0417(14) 0.0461(15) 0.0389(14) -0.0052(11) -0.0190(12) 0.0003(11)
N4 0.0393(14) 0.0362(13) 0.0377(13) 0.0003(10) -0.0169(11) -0.0014(10)
N5 0.075(2) 0.079(2) 0.056(2) 0.0192(18) -0.0171(17) 0.0015(17)
C1 0.052(2) 0.069(2) 0.052(2) -0.0015(18) -0.0150(17) -0.0020(18)
C2 0.063(3) 0.111(4) 0.045(2) 0.000(2) -0.0070(19) -0.004(2)
C3 0.063(3) 0.109(4) 0.059(3) 0.015(2) -0.018(2) -0.040(3)
C4 0.049(2) 0.081(3) 0.063(2) 0.0115(19) -0.0223(19) -0.028(2)
C5 0.0374(17) 0.052(2) 0.062(2) 0.0099(14) -0.0233(16) -0.0190(16)
C6 0.073(3) 0.084(3) 0.092(3) 0.023(2) -0.034(3) -0.056(3)
C7 0.080(3) 0.059(3) 0.108(4) 0.013(2) -0.040(3) -0.036(3)
C8 0.059(2) 0.047(2) 0.094(3) 0.0078(17) -0.039(2) -0.023(2)
C9 0.0437(18) 0.0396(18) 0.073(2) 0.0055(14) -0.0300(17) -0.0091(16)
C10 0.095(3) 0.037(2) 0.120(4) -0.002(2) -0.051(3) 0.002(2)
C11 0.121(4) 0.040(2) 0.097(3) -0.003(2) -0.045(3) 0.011(2)
C12 0.091(3) 0.045(2) 0.070(3) -0.003(2) -0.028(2) 0.0063(19)
C13 0.0467(19) 0.065(2) 0.0364(17) -0.0051(16) -0.0158(15) -0.0017(15)
C14 0.057(2) 0.078(3) 0.050(2) -0.0052(18) -0.0336(18) 0.0034(18)
C15 0.046(2) 0.070(2) 0.062(2) -0.0035(17) -0.0319(18) 0.0034(18)
C16 0.0387(17) 0.0498(19) 0.0511(19) -0.0027(14) -0.0191(15) -0.0003(15)
C17 0.0380(16) 0.0359(16) 0.0387(16) -0.0036(12) -0.0158(13) -0.0005(12)
C18 0.0366(18) 0.078(3) 0.063(2) 0.0024(17) -0.0197(17) -0.0049(19)
C19 0.0369(18) 0.074(2) 0.049(2) -0.0022(16) -0.0058(15) -0.0039(17)
C20 0.0443(18) 0.0437(18) 0.0398(17) -0.0040(14) -0.0127(14) -0.0002(13)
C21 0.0402(16) 0.0314(15) 0.0402(16) -0.0007(12) -0.0172(13) -0.0031(12)
C22 0.050(2) 0.0478(19) 0.0396(17) -0.0040(15) -0.0089(15) -0.0019(14)
C23 0.064(2) 0.0455(19) 0.0363(17) -0.0019(15) -0.0230(16) 0.0017(14)
C24 0.0502(19) 0.0424(18) 0.0457(18) -0.0011(14) -0.0255(15) 0.0002(14)
C25 0.081(3) 0.064(3) 0.075(3) 0.016(2) -0.030(2) 0.001(2)
C26 0.064(2) 0.064(2) 0.063(2) 0.0038(19) -0.029(2) 0.0106(19)
C27 0.098(4) 0.073(3) 0.089(3) -0.006(3) -0.035(3) 0.021(3)
C28 0.105(4) 0.114(5) 0.090(4) -0.030(4) -0.033(3) 0.046(3)
C29 0.089(4) 0.132(5) 0.061(3) -0.016(3) -0.021(3) 0.020(3)
C30 0.086(3) 0.093(3) 0.062(3) 0.005(3) -0.031(2) -0.003(2)
C31 0.062(2) 0.069(3) 0.059(2) -0.0043(19) -0.0305(19) 0.0089(19)

loop_
_atom_type_symbol
_atom_type_description
_atom_type_scat_dispersion_real
_atom_type_scat_dispersion_imag
_atom_type_scat_source
C C 0.0033 0.0016 'International Tables Vol C Tables 4.2.6.8 and 6.1.1.4'
H H 0.0000 0.0000 'International Tables Vol C Tables 4.2.6.8 and 6.1.1.4'
N N 0.0061 0.0033 'International Tables Vol C Tables 4.2.6.8 and 6.1.1.4'
O O 0.0106 0.0060 'International Tables Vol C Tables 4.2.6.8 and 6.1.1.4'
Mn Mn 0.3368 0.7283 'International Tables Vol C Tables 4.2.6.8 and 6.1.1.4'
Cl Cl 0.1484 0.1585 'International Tables Vol C Tables 4.2.6.8 and 6.1.1.4'

loop_
_geom_angle_atom_site_label_1
_geom_angle_atom_site_label_2
_geom_angle_atom_site_label_3
_geom_angle
_geom_angle_publ_flag
N1 Mn1 N4 152.68(9) yes
N1 Mn1 N2 72.65(10) yes
N4 Mn1 N2 85.61(9) yes
N1 Mn1 N3 90.71(9) yes
N4 Mn1 N3 71.78(8) yes
N2 Mn1 N3 88.02(10) yes
N1 Mn1 Cl2 94.17(7) yes
N4 Mn1 Cl2 105.09(6) yes
N2 Mn1 Cl2 165.58(8) yes
N3 Mn1 Cl2 86.28(7) yes
N1 Mn1 Cl1 103.48(7) yes
N4 Mn1 Cl1 93.42(6) yes
N2 Mn1 Cl1 92.02(8) yes
N3 Mn1 Cl1 165.16(7) yes
Cl2 Mn1 Cl1 96.86(4) yes
C13 N3 C17 117.8(3) no
C13 N3 Mn1 125.8(2) yes
C17 N3 Mn1 115.87(18) yes
C24 N4 C21 117.4(3) no
C24 N4 Mn1 126.1(2) yes
C21 N4 Mn1 116.45(18) yes
N4 C21 C20 123.0(3) no
N4 C21 C17 117.7(3) no
C20 C21 C17 119.3(3) no
C12 N2 C9 118.0(3) no
C12 N2 Mn1 126.8(2) yes
C9 N2 Mn1 115.2(2) yes
N3 C17 C16 122.8(3) no
N3 C17 C21 117.7(3) no
C16 C17 C21 119.5(3) no
C21 C20 C22 117.3(3) no
C21 C20 C19 119.6(3) no
C22 C20 C19 123.1(3) no
N4 C24 C23 123.5(3) no
N4 C24 H24 118.2 no
C23 C24 H24 118.2 no
C17 C16 C15 116.9(3) no
C17 C16 C18 119.4(3) no
C15 C16 C18 123.7(3) no
C1 N1 C5 119.0(3) no
C1 N1 Mn1 125.4(2) yes
C5 N1 Mn1 115.6(2) yes
C22 C23 C24 119.0(3) no
C22 C23 H23 120.5 no
C24 C23 H23 120.5 no
C31 O2 H2 109.5 no
N2 C9 C8 121.8(3) no
N2 C9 C5 117.8(3) no
C8 C9 C5 120.4(3) no
C23 C22 C20 119.7(3) no
C23 C22 H22 120.1 no
C20 C22 H22 120.1 no
C3 C4 C5 116.9(4) no
C3 C4 C6 124.5(4) no
C5 C4 C6 118.6(4) no
N3 C13 C14 123.3(3) no
N3 C13 H13 118.4 no
C14 C13 H13 118.4 no
N1 C5 C4 122.5(4) no
N1 C5 C9 118.5(3) no
C4 C5 C9 119.0(3) no
C10 C8 C9 117.4(4) no
C10 C8 C7 123.5(4) no
C9 C8 C7 119.0(4) no
O2 C31 C30 117.5(4) no
O2 C31 C26 122.7(4) no
C30 C31 C26 119.8(4) no
C14 C15 C16 119.7(3) no
C14 C15 H15 120.1 no
C16 C15 H15 120.1 no
C19 C18 C16 121.1(3) no
C19 C18 H18 119.4 no
C16 C18 H18 119.4 no
C18 C19 C20 121.1(3) no
C18 C19 H19 119.5 no
C20 C19 H19 119.5 no
C15 C14 C13 119.5(3) no
C15 C14 H14 120.3 no
C13 C14 H14 120.3 no
C10 C11 C12 119.0(4) no
C10 C11 H11 120.5 no
C12 C11 H11 120.5 no
C25 N5 O1 113.2(4) no
N1 C1 C2 121.9(4) no
N1 C1 H1A 119.1 no
C2 C1 H1A 119.1 no
N5 O1 H1 109.5 no
C31 C26 C27 118.6(4) no
C31 C26 C25 121.9(4) no
C27 C26 C25 119.5(4) no
N2 C12 C11 123.7(4) no
N2 C12 H12 118.1 no
C11 C12 H12 118.1 no
N5 C25 C26 120.7(4) no
N5 C25 H25 119.7 no
C26 C25 H25 119.7 no
C3 C2 C1 118.9(4) no
C3 C2 H2A 120.5 no
C1 C2 H2A 120.5 no
C7 C6 C4 121.8(4) no
C7 C6 H6 119.1 no
C4 C6 H6 119.1 no
C2 C3 C4 120.9(4) no
C2 C3 H3 119.6 no
C4 C3 H3 119.6 no
C6 C7 C8 121.1(4) no
C6 C7 H7 119.4 no
C8 C7 H7 119.4 no
C29 C30 C31 120.2(5) no
C29 C30 H30 119.9 no
C31 C30 H30 119.9 no
C28 C27 C26 121.1(5) no
C28 C27 H27 119.5 no
C26 C27 H27 119.5 no
C30 C29 C28 120.9(5) no
C30 C29 H29 119.5 no
C28 C29 H29 119.5 no
C27 C28 C29 119.4(5) no
C27 C28 H28 120.3 no
C29 C28 H28 120.3 no
C11 C10 C8 120.0(4) no
C11 C10 H10 120.0 no
C8 C10 H10 120.0 no

loop_
_geom_bond_atom_site_label_1
_geom_bond_atom_site_label_2
_geom_bond_distance
_geom_bond_publ_flag
Mn1 N1 2.275(3) yes
Mn1 N4 2.304(2) yes
Mn1 N2 2.310(3) yes
Mn1 N3 2.315(2) yes
Mn1 Cl2 2.4285(9) yes
Mn1 Cl1 2.4619(9) yes
N3 C13 1.323(4) no
N3 C17 1.359(4) no
N4 C24 1.337(4) no
N4 C21 1.355(4) no
C21 C20 1.404(4) no
C21 C17 1.445(4) no
N2 C12 1.324(5) no
N2 C9 1.354(4) no
C17 C16 1.405(4) no
C20 C22 1.411(4) no
C20 C19 1.429(5) no
C24 C23 1.394(4) no
C24 H24 0.93 no
C16 C15 1.409(5) no
C16 C18 1.430(5) no
N1 C1 1.325(4) no
N1 C5 1.363(4) no
C23 C22 1.358(5) no
C23 H23 0.93 no
O2 C31 1.349(5) no
O2 H2 0.82 no
C9 C8 1.414(5) no
C9 C5 1.435(5) no
C22 H22 0.93 no
C4 C3 1.388(6) no
C4 C5 1.405(5) no
C4 C6 1.450(6) no
C13 C14 1.388(5) no
C13 H13 0.93 no
C8 C10 1.406(6) no
C8 C7 1.418(6) no
C31 C30 1.389(6) no
C31 C26 1.389(5) no
C15 C14 1.355(5) no
C15 H15 0.93 no
C18 C19 1.349(5) no
C18 H18 0.93 no
C19 H19 0.93 no
C14 H14 0.93 no
C11 C10 1.347(6) no
C11 C12 1.389(5) no
C11 H11 0.93 no
N5 C25 1.275(5) no
N5 O1 1.394(4) no
C1 C2 1.404(5) no
C1 H1A 0.93 no
O1 H1 0.82 no
C26 C27 1.393(6) no
C26 C25 1.455(6) no
C12 H12 0.93 no
C25 H25 0.93 no
C2 C3 1.367(6) no
C2 H2A 0.93 no
C6 C7 1.337(7) no
C6 H6 0.93 no
C3 H3 0.93 no
C7 H7 0.93 no
C30 C29 1.358(7) no
C30 H30 0.93 no
C27 C28 1.369(7) no
C27 H27 0.93 no
C29 C28 1.376(7) no
C29 H29 0.93 no
C28 H28 0.93 no
C10 H10 0.93 no

loop_
_geom_hbond_atom_site_label_D
_geom_hbond_atom_site_label_H
_geom_hbond_atom_site_label_A
_geom_hbond_site_symmetry_A
_geom_hbond_distance_DH
_geom_hbond_distance_HA
_geom_hbond_distance_DA
_geom_hbond_angle_DHA
O2 H2 N5 . 0.82 1.90 2.613(4) 145
O1 H1 Cl1 2_755 0.82 2.34 3.055(3) 147

loop_
_cod_related_entry_id
_cod_related_entry_database
_cod_related_entry_code
1 ChemSpider 30654735
